data_9011872
loop_
_publ_author_name
'Zhukhlistov, A. P.'
'Zvyagin, B. B.'

_publ_section_title
;
 Determination of the crystal structures of chapmanite and bismuthoferrite by
 high-voltage electron diffraction
 Note: z(O3) corrected
;
_journal_name_full 'Soviet Physics Crystallography'
_journal_page_first 419
_journal_page_last 423
_journal_volume 22
_journal_year 1977
_chemical_compound_source 'Smilokov, Czechoslovakia'
_chemical_formula_sum 'Fe2 H O9 Sb Si2'
_chemical_name_mineral Chapmanite
_space_group_IT_number 8
_symmetry_space_group_name_Hall 'C -2y'
_symmetry_space_group_name_H-M 'C 1 m 1'
_cell_angle_alpha 90
_cell_angle_beta 100.67
_cell_angle_gamma 90
_cell_formula_units_Z 2
_cell_length_a 5.19
_cell_length_b 8.99
_cell_length_c 7.70
_cell_volume 353.056
_database_code_amcsd 0015577
_exptl_crystal_density_diffrn 4.088
_cod_original_formula_sum 'Sb Fe2 Si2 O9 H'
_cod_database_code 9011872

loop_
_space_group_symop_operation_xyz
x,y,z
1/2+x,1/2+y,z
x,-y,z
1/2+x,1/2-y,z

loop_
_atom_site_label
_atom_site_fract_x
_atom_site_fract_y
_atom_site_fract_z
_atom_site_type_symbol
_atom_site_attached_hydrogens
Sb 0.41800 0.50000 0.74300 Sb 0
Fe 0.50000 0.16550 0.00000 Fe 0
Si 0.30100 0.17100 0.36500 Si 0
O1 0.28900 0.33200 -0.13500 O 0
O2 0.29600 0.00000 -0.13500 O 0
O3 0.22000 0.17300 0.14300 O 0
O-H 0.68400 0.00000 0.14400 O 1
O4 0.08200 0.25400 0.44600 O 0
O5 0.33600 0.00000 0.44300 O 0

loop_
_cod_changelog_entry_id
_cod_changelog_entry_author
_cod_changelog_entry_date
_cod_changelog_entry_text
1
;cod-tools version 3.8.0
Id: cif_guess_AMCSD_atom_types 9574 2023-05-10 09:00:05Z saulius
;
2023-05-10T18:53:32+03:00
;Derived atom types and hydrogen counts
from atom names that follow the AMCSD naming convention
(Wat == water, O-H == hydroxyl).
;

loop_
_cod_related_entry_id
_cod_related_entry_database
_cod_related_entry_code
1 AMCSD 0015577
